data_4115242
loop_
_publ_author_name
'Kazuko Matsumoto'
'Yoshihiro Moriya'
'Hiroyasu Sugiyama'
'Md. Munkir Hossain'
'Yong-Shou Lin'

_publ_section_title
;
 Dehydration Reaction of Hydroxyl Substituted Alkenes and Alkynes on the
 Ru2S2 Complex
;
_journal_name_full 'Journal of the American Chemical Society'
_journal_page_first 13106
_journal_page_last 13113
_journal_paper_doi 10.1021/ja020660z
_journal_volume 124
_journal_year 2002
_chemical_formula_sum 'C38 H67 F12 N7 O25 P4 Ru2 S6'
_chemical_formula_weight 1768.37
_chemical_name_systematic
; 
 ? 
;
_space_group_IT_number 2
_symmetry_cell_setting triclinic
_symmetry_space_group_name_Hall '-P 1'
_symmetry_space_group_name_H-M 'P -1'
_atom_sites_solution_hydrogens geom
_atom_sites_solution_primary direct
_atom_sites_solution_secondary difmap
_audit_creation_method SHELXL-97
_cell_angle_alpha 75.364(4)
_cell_angle_beta 82.408(4)
_cell_angle_gamma 70.574(4)
_cell_formula_units_Z 2
_cell_length_a 12.554(3)
_cell_length_b 13.370(3)
_cell_length_c 23.690(5)
_cell_measurement_temperature 293(2)
_cell_volume 3623.2(14)
_computing_structure_refinement 'SHELXL-97 (Sheldrick, 1997)'
_computing_structure_solution 'SHELXS-97 (Sheldrick, 1990)'
_diffrn_ambient_temperature 293(2)
_diffrn_measured_fraction_theta_full 0.964
_diffrn_measured_fraction_theta_max 0.964
_diffrn_radiation_monochromator graphite
_diffrn_radiation_source 'fine-focus sealed tube'
_diffrn_radiation_type MoK\a
_diffrn_radiation_wavelength 0.71073
_diffrn_reflns_av_R_equivalents 0.0722
_diffrn_reflns_av_sigmaI/netI 0.2015
_diffrn_reflns_limit_h_max 16
_diffrn_reflns_limit_h_min -15
_diffrn_reflns_limit_k_max 15
_diffrn_reflns_limit_k_min -17
_diffrn_reflns_limit_l_max 30
_diffrn_reflns_limit_l_min -30
_diffrn_reflns_number 23465
_diffrn_reflns_theta_full 27.54
_diffrn_reflns_theta_max 27.54
_diffrn_reflns_theta_min 0.89
_exptl_absorpt_coefficient_mu 0.782
_exptl_crystal_density_diffrn 1.621
_exptl_crystal_F_000 1792
_refine_diff_density_max 1.684
_refine_diff_density_min -1.921
_refine_diff_density_rms 0.201
_refine_ls_extinction_method none
_refine_ls_goodness_of_fit_ref 0.923
_refine_ls_hydrogen_treatment mixed
_refine_ls_matrix_type full
_refine_ls_number_parameters 720
_refine_ls_number_reflns 16116
_refine_ls_number_restraints 0
_refine_ls_restrained_S_all 0.923
_refine_ls_R_factor_all 0.1965
_refine_ls_R_factor_gt 0.0900
_refine_ls_shift/su_max 2.276
_refine_ls_shift/su_mean 0.073
_refine_ls_structure_factor_coef Fsqd
_refine_ls_weighting_details 'calc w=1/[\s^2^(Fo^2^)+(0.1467P)^2^+0.0000P] where P=(Fo^2^+2Fc^2^)/3'
_refine_ls_weighting_scheme calc
_refine_ls_wR_factor_gt 0.2284
_refine_ls_wR_factor_ref 0.2865
_reflns_number_gt 6688
_reflns_number_total 16116
_reflns_threshold_expression >2sigma(I)
_cod_data_source_file ja020660z_04.cif
_cod_data_source_block complex5
_cod_original_cell_volume 3623.3(12)
_cod_database_code 4115242

loop_
_symmetry_equiv_pos_as_xyz
'x, y, z'
'-x, -y, -z'

loop_
_atom_site_label
_atom_site_type_symbol
_atom_site_fract_x
_atom_site_fract_y
_atom_site_fract_z
_atom_site_U_iso_or_equiv
_atom_site_adp_type
_atom_site_occupancy
_atom_site_symmetry_multiplicity
_atom_site_calc_flag
_atom_site_refinement_flags
Ru1 Ru 0.27593(7) 0.30053(6) 0.33791(3) 0.0341(2) Uani 1 1 d .
Ru2 Ru 0.27519(7) -0.02047(6) 0.22169(3) 0.0340(2) Uani 1 1 d .
S1 S 0.3027(2) 0.12487(19) 0.32608(10) 0.0332(5) Uani 1 1 d .
S2 S 0.3379(2) 0.11800(19) 0.23675(10) 0.0340(6) Uani 1 1 d .
P1 P 0.2323(3) 0.2471(2) 0.43331(12) 0.0440(7) Uani 1 1 d .
P2 P 0.0932(2) 0.3510(2) 0.31649(13) 0.0429(7) Uani 1 1 d .
P3 P 0.3929(2) -0.0328(2) 0.14158(11) 0.0390(6) Uani 1 1 d .
P4 P 0.1382(2) 0.1071(2) 0.16554(13) 0.0467(7) Uani 1 1 d .
N1 N 0.2578(7) 0.4529(7) 0.3491(4) 0.043(2) Uani 1 1 d .
N2 N 0.3177(7) 0.3622(6) 0.2489(4) 0.0384(19) Uani 1 1 d .
N3 N 0.4507(8) 0.2610(7) 0.3488(4) 0.046(2) Uani 1 1 d .
N4 N 0.2188(7) -0.1433(7) 0.2121(4) 0.045(2) Uani 1 1 d .
N5 N 0.1658(7) -0.0197(7) 0.2974(4) 0.045(2) Uani 1 1 d .
N6 N 0.3980(8) -0.1433(7) 0.2760(4) 0.044(2) Uani 1 1 d .
O1 O 0.5394(6) 0.1567(6) 0.2285(3) 0.0509(19) Uani 1 1 d .
O2 O 0.3294(7) 0.2106(6) 0.4770(3) 0.058(2) Uani 1 1 d .
O3 O 0.1946(7) 0.1428(6) 0.4481(3) 0.062(2) Uani 1 1 d .
O4 O 0.1347(8) 0.3412(6) 0.4558(3) 0.069(2) Uani 1 1 d .
O5 O -0.0077(12) 0.4018(13) 0.3582(7) 0.054(4) Uani 0.55 1 d P
O6 O 0.0604(15) 0.2544(14) 0.3061(8) 0.043(5) Uani 0.45 1 d P
O7 O 0.0798(15) 0.4423(16) 0.2575(8) 0.065(5) Uani 0.50 1 d P
O5B O 0.0189(19) 0.468(2) 0.3236(13) 0.095(8) Uani 0.45 1 d P
O6B O 0.0320(15) 0.2624(16) 0.3466(11) 0.093(7) Uani 0.55 1 d P
O7B O 0.0764(19) 0.364(2) 0.2498(9) 0.100(8) Uani 0.50 1 d P
O8 O 0.5161(6) -0.1038(6) 0.1600(3) 0.0520(19) Uani 1 1 d .
O9 O 0.3708(6) -0.0808(6) 0.0911(3) 0.0502(19) Uani 1 1 d .
O10 O 0.3995(7) 0.0815(6) 0.1069(3) 0.054(2) Uani 1 1 d .
O11 O 0.1295(7) 0.0959(6) 0.1023(3) 0.062(2) Uani 1 1 d .
O12 O 0.0196(7) 0.1131(8) 0.1974(4) 0.078(3) Uani 1 1 d .
O13 O 0.1470(8) 0.2257(6) 0.1523(4) 0.078(3) Uani 1 1 d .
C1 C 0.4420(8) 0.0371(7) 0.3479(4) 0.036(2) Uani 1 1 d .
C2 C 0.5184(8) 0.0155(8) 0.3051(5) 0.044(3) Uani 1 1 d .
H2 H 0.5890 -0.0347 0.3143 0.053 Uiso 1 1 calc R
C3 C 0.4959(9) 0.0681(8) 0.2430(5) 0.040(2) Uani 1 1 d .
H3 H 0.532(8) 0.017(8) 0.218(4) 0.048 Uiso 1 1 calc .
C4 C 0.5453(11) 0.2063(10) 0.1692(6) 0.065(3) Uani 1 1 d .
H5A H 0.5551 0.2765 0.1661 0.078 Uiso 1 1 calc R
H5B H 0.4731 0.2198 0.1535 0.078 Uiso 1 1 calc R
C5 C 0.6344(11) 0.1476(9) 0.1319(5) 0.059(3) Uani 1 1 d .
C6 C 0.7027(11) 0.1099(11) 0.0990(6) 0.067(4) Uani 1 1 d .
C7 C 0.7891(13) 0.0567(15) 0.0582(7) 0.110(6) Uani 1 1 d .
H7A H 0.8403 -0.0085 0.0797 0.166 Uiso 1 1 calc R
H7B H 0.8303 0.1053 0.0378 0.166 Uiso 1 1 calc R
H7C H 0.7529 0.0388 0.0306 0.166 Uiso 1 1 calc R
C8 C 0.4565(11) -0.0083(9) 0.4110(5) 0.059(3) Uani 1 1 d .
H8A H 0.5310 -0.0592 0.4169 0.089 Uiso 1 1 calc R
H8B H 0.4013 -0.0447 0.4269 0.089 Uiso 1 1 calc R
H8C H 0.4466 0.0495 0.4303 0.089 Uiso 1 1 calc R
C9 C 0.3765(15) 0.2883(12) 0.4885(6) 0.105(6) Uani 1 1 d .
H9A H 0.4093 0.3216 0.4528 0.158 Uiso 1 1 calc R
H9B H 0.4338 0.2516 0.5164 0.158 Uiso 1 1 calc R
H9C H 0.3177 0.3433 0.5039 0.158 Uiso 1 1 calc R
C10 C 0.1810(18) 0.0782(14) 0.5050(6) 0.130(8) Uani 1 1 d .
H10A H 0.2192 0.0945 0.5324 0.195 Uiso 1 1 calc R
H10B H 0.2126 0.0025 0.5043 0.195 Uiso 1 1 calc R
H10C H 0.1019 0.0942 0.5166 0.195 Uiso 1 1 calc R
C11 C 0.0831(18) 0.3367(14) 0.5151(7) 0.136(8) Uani 1 1 d .
H11A H 0.0299 0.2970 0.5212 0.204 Uiso 1 1 calc R
H11B H 0.0448 0.4092 0.5203 0.204 Uiso 1 1 calc R
H11C H 0.1409 0.3008 0.5428 0.204 Uiso 1 1 calc R
C12 C -0.0495(18) 0.5132(13) 0.3665(8) 0.127(7) Uani 1 1 d .
C13 C -0.0686(11) 0.2569(13) 0.3234(8) 0.100(5) Uani 1 1 d .
C14 C 0.003(2) 0.467(2) 0.2157(8) 0.153(9) Uani 1 1 d .
C15 C 0.6120(10) -0.1283(10) 0.1189(5) 0.064(3) Uani 1 1 d .
H15A H 0.5892 -0.1440 0.0858 0.096 Uiso 1 1 calc R
H15B H 0.6709 -0.1904 0.1374 0.096 Uiso 1 1 calc R
H15C H 0.6395 -0.0669 0.1061 0.096 Uiso 1 1 calc R
C16 C 0.3882(13) -0.1970(9) 0.0964(6) 0.077(4) Uani 1 1 d .
H16A H 0.4195 -0.2377 0.1332 0.115 Uiso 1 1 calc R
H16B H 0.4394 -0.2216 0.0652 0.115 Uiso 1 1 calc R
H16C H 0.3170 -0.2076 0.0941 0.115 Uiso 1 1 calc R
C17 C 0.4177(14) 0.1200(11) 0.0448(5) 0.089(5) Uani 1 1 d .
H17A H 0.4827 0.0688 0.0305 0.133 Uiso 1 1 calc R
H17B H 0.4301 0.1893 0.0374 0.133 Uiso 1 1 calc R
H17C H 0.3524 0.1273 0.0252 0.133 Uiso 1 1 calc R
C18 C 0.0892(11) 0.0168(11) 0.0876(6) 0.074(4) Uani 1 1 d .
H18A H 0.1498 -0.0503 0.0893 0.111 Uiso 1 1 calc R
H18B H 0.0623 0.0436 0.0488 0.111 Uiso 1 1 calc R
H18C H 0.0286 0.0045 0.1148 0.111 Uiso 1 1 calc R
C19 C -0.0903(12) 0.1829(16) 0.1728(8) 0.126(7) Uani 1 1 d .
H19A H -0.0773 0.2249 0.1348 0.188 Uiso 1 1 calc R
H19B H -0.1306 0.2309 0.1980 0.188 Uiso 1 1 calc R
H19C H -0.1342 0.1380 0.1698 0.188 Uiso 1 1 calc R
C20 C 0.1300(17) 0.3083(13) 0.1018(8) 0.125(7) Uani 1 1 d .
H20A H 0.1850 0.2850 0.0716 0.187 Uiso 1 1 calc R
H20B H 0.1382 0.3723 0.1097 0.187 Uiso 1 1 calc R
H20C H 0.0554 0.3246 0.0891 0.187 Uiso 1 1 calc R
C21 C 0.2567(10) 0.5383(9) 0.3525(5) 0.054(3) Uani 1 1 d .
C22 C 0.2441(15) 0.6463(10) 0.3561(6) 0.096(5) Uani 1 1 d .
H22A H 0.1674 0.6911 0.3491 0.144 Uiso 1 1 calc R
H22B H 0.2942 0.6747 0.3273 0.144 Uiso 1 1 calc R
H22C H 0.2621 0.6458 0.3943 0.144 Uiso 1 1 calc R
C23 C 0.3291(11) 0.4053(10) 0.2012(6) 0.059(3) Uani 1 1 d .
C24 C 0.3425(13) 0.4612(11) 0.1406(5) 0.084(4) Uani 1 1 d .
H24A H 0.2713 0.5133 0.1281 0.125 Uiso 1 1 calc R
H24B H 0.3672 0.4092 0.1163 0.125 Uiso 1 1 calc R
H24C H 0.3976 0.4980 0.1374 0.125 Uiso 1 1 calc R
C25 C 0.5452(10) 0.2389(9) 0.3441(5) 0.052(3) Uani 1 1 d .
C26 C 0.6701(11) 0.2087(11) 0.3345(6) 0.079(4) Uani 1 1 d .
H26A H 0.6974 0.1448 0.3187 0.118 Uiso 1 1 calc R
H26B H 0.7037 0.1942 0.3711 0.118 Uiso 1 1 calc R
H26C H 0.6900 0.2675 0.3077 0.118 Uiso 1 1 calc R
C27 C 0.1909(10) -0.2139(9) 0.2116(5) 0.049(3) Uani 1 1 d .
C28 C 0.1536(11) -0.3056(9) 0.2111(6) 0.065(4) Uani 1 1 d .
H28A H 0.1253 -0.2955 0.1737 0.097 Uiso 1 1 calc R
H28B H 0.0948 -0.3103 0.2410 0.097 Uiso 1 1 calc R
H28C H 0.2162 -0.3715 0.2183 0.097 Uiso 1 1 calc R
C29 C 0.1105(9) -0.0235(9) 0.3395(5) 0.048(3) Uani 1 1 d .
C30 C 0.0376(12) -0.0270(12) 0.3920(5) 0.084(4) Uani 1 1 d .
H30A H 0.0768 -0.0840 0.4228 0.126 Uiso 1 1 calc R
H30B H -0.0292 -0.0407 0.3849 0.126 Uiso 1 1 calc R
H30C H 0.0167 0.0415 0.4032 0.126 Uiso 1 1 calc R
C31 C 0.4577(10) -0.2075(9) 0.3093(5) 0.048(3) Uani 1 1 d .
C32 C 0.5361(12) -0.2895(11) 0.3503(6) 0.084(4) Uani 1 1 d .
H32A H 0.5408 -0.3606 0.3465 0.126 Uiso 1 1 calc R
H32B H 0.5098 -0.2819 0.3895 0.126 Uiso 1 1 calc R
H32C H 0.6096 -0.2800 0.3422 0.126 Uiso 1 1 calc R
C33 C 0.669(3) 0.564(3) 0.2047(14) 0.184(11) Uiso 1 1 d .
F1 F 0.6471(12) 0.6513(11) 0.2275(5) 0.166(5) Uiso 1 1 d .
F2 F 0.6517(12) 0.5984(11) 0.1505(6) 0.174(5) Uiso 1 1 d .
F3 F 0.746(2) 0.498(2) 0.2128(10) 0.300(11) Uiso 1 1 d .
S3 S 0.5408(4) 0.5125(4) 0.23636(19) 0.0886(12) Uiso 1 1 d .
O14 O 0.4425(12) 0.5964(11) 0.2203(6) 0.139(5) Uiso 1 1 d .
O15 O 0.5538(15) 0.4908(13) 0.2982(7) 0.179(6) Uiso 1 1 d .
O16 O 0.5682(10) 0.4161(9) 0.2157(5) 0.113(4) Uiso 1 1 d .
C34 C 0.1559(16) 0.1544(15) 0.7512(7) 0.098(5) Uiso 1 1 d .
F4 F 0.1350(11) 0.2527(10) 0.7579(5) 0.152(4) Uiso 1 1 d .
F5 F 0.2577(11) 0.0987(9) 0.7671(5) 0.142(4) Uiso 1 1 d .
F6 F 0.0897(11) 0.1121(9) 0.7848(5) 0.145(4) Uiso 1 1 d .
S4 S 0.1472(3) 0.1616(3) 0.67344(15) 0.0694(9) Uiso 1 1 d .
O17 O 0.0310(9) 0.2258(8) 0.6623(4) 0.092(3) Uiso 1 1 d .
O18 O 0.2290(11) 0.2074(10) 0.6455(5) 0.121(4) Uiso 1 1 d .
O19 O 0.1749(11) 0.0494(10) 0.6719(5) 0.131(4) Uiso 1 1 d .
C35 C 0.0831(18) 0.3030(18) 0.9352(9) 0.120(6) Uiso 1 1 d .
F7 F 0.1599(10) 0.2222(9) 0.9628(5) 0.135(4) Uiso 1 1 d .
F8 F 0.0808(14) 0.3897(13) 0.9464(7) 0.198(6) Uiso 1 1 d .
F9 F 0.1120(11) 0.3057(10) 0.8781(6) 0.158(4) Uiso 1 1 d .
S5 S -0.0553(3) 0.2858(3) 0.95083(18) 0.0811(11) Uiso 1 1 d .
O20 O -0.0698(9) 0.2732(9) 1.0128(5) 0.103(3) Uiso 1 1 d .
O21 O -0.1214(12) 0.3855(11) 0.9182(6) 0.137(5) Uiso 1 1 d .
O22 O -0.0470(14) 0.1901(13) 0.9335(7) 0.176(6) Uiso 1 1 d .
F10 F 0.2791(13) 0.5869(12) 0.5865(7) 0.190(6) Uiso 1 1 d .
F12 F 0.324(2) 0.551(2) 0.5042(11) 0.296(11) Uiso 1 1 d .
S6 S 0.2596(5) 0.7524(4) 0.5019(2) 0.1019(14) Uiso 1 1 d .
O23 O 0.2976(14) 0.7740(12) 0.4464(7) 0.163(6) Uiso 1 1 d .
O24 O 0.156(3) 0.793(2) 0.5229(11) 0.287(11) Uiso 1 1 d .
O25 O 0.299(2) 0.8074(19) 0.5343(10) 0.253(10) Uiso 1 1 d .
C37 C 0.630(3) 0.535(3) 0.0226(12) 0.174(10) Uiso 1 1 d .
C38 C 0.687(2) 0.428(2) 0.0527(11) 0.178(10) Uiso 1 1 d .
H38A H 0.6606 0.4179 0.0930 0.268 Uiso 1 1 calc R
H38B H 0.7672 0.4181 0.0502 0.268 Uiso 1 1 calc R
H38C H 0.6735 0.3765 0.0354 0.268 Uiso 1 1 calc R
N7 N 0.570(3) 0.609(2) 0.0001(11) 0.221(11) Uiso 1 1 d .
F11 F 0.411(2) 0.5879(19) 0.5472(10) 0.300(11) Uiso 1 1 d .
C36 C 0.300(4) 0.606(3) 0.5296(19) 0.255(15) Uiso 1 1 d .

loop_
_atom_site_aniso_label
_atom_site_aniso_U_11
_atom_site_aniso_U_22
_atom_site_aniso_U_33
_atom_site_aniso_U_23
_atom_site_aniso_U_13
_atom_site_aniso_U_12
Ru1 0.0365(5) 0.0331(5) 0.0389(5) -0.0080(4) -0.0026(4) -0.0187(4)
Ru2 0.0371(5) 0.0366(5) 0.0357(5) -0.0084(4) -0.0024(3) -0.0208(4)
S1 0.0354(14) 0.0332(13) 0.0368(13) -0.0087(11) 0.0005(10) -0.0184(10)
S2 0.0344(14) 0.0372(14) 0.0375(13) -0.0089(11) -0.0023(10) -0.0201(11)
P1 0.0551(18) 0.0444(17) 0.0375(15) -0.0100(13) -0.0013(13) -0.0219(14)
P2 0.0355(15) 0.0432(17) 0.0530(18) -0.0138(14) -0.0061(13) -0.0124(12)
P3 0.0455(16) 0.0392(15) 0.0381(15) -0.0114(12) 0.0004(12) -0.0198(12)
P4 0.0455(17) 0.0498(18) 0.0499(17) -0.0166(14) -0.0114(14) -0.0142(13)
N1 0.040(5) 0.046(6) 0.045(5) -0.007(4) -0.007(4) -0.018(4)
N2 0.043(5) 0.033(5) 0.040(5) -0.004(4) -0.009(4) -0.015(4)
N3 0.049(6) 0.041(5) 0.061(6) -0.014(4) 0.001(5) -0.029(4)
N4 0.046(5) 0.041(5) 0.054(6) -0.012(4) -0.008(4) -0.016(4)
N5 0.044(5) 0.052(6) 0.053(6) -0.010(5) -0.007(5) -0.032(4)
N6 0.050(6) 0.049(6) 0.048(6) -0.015(5) 0.002(4) -0.033(5)
O1 0.055(5) 0.058(5) 0.056(5) -0.018(4) 0.005(4) -0.039(4)
O2 0.083(6) 0.052(5) 0.042(4) 0.001(4) -0.022(4) -0.028(4)
O3 0.085(6) 0.062(5) 0.050(5) -0.014(4) 0.017(4) -0.047(5)
O4 0.094(7) 0.058(5) 0.047(5) -0.017(4) -0.002(4) -0.009(5)
O5 0.043(9) 0.057(11) 0.067(11) -0.028(9) 0.000(8) -0.010(8)
O6 0.030(10) 0.040(10) 0.070(13) -0.033(11) 0.001(9) -0.012(7)
O7 0.058(11) 0.086(14) 0.053(11) 0.003(10) -0.016(9) -0.035(10)
O5B 0.057(15) 0.084(19) 0.13(2) -0.042(17) -0.028(15) 0.014(13)
O6B 0.040(11) 0.078(14) 0.15(2) 0.020(14) -0.019(12) -0.029(10)
O7B 0.095(17) 0.17(3) 0.058(13) -0.035(16) -0.026(11) -0.056(17)
O8 0.042(4) 0.066(5) 0.047(4) -0.017(4) 0.005(3) -0.015(4)
O9 0.069(5) 0.049(5) 0.042(4) -0.016(4) -0.003(4) -0.027(4)
O10 0.076(6) 0.041(4) 0.047(5) -0.005(4) 0.007(4) -0.030(4)
O11 0.077(6) 0.064(5) 0.052(5) -0.012(4) -0.021(4) -0.026(4)
O12 0.039(5) 0.120(8) 0.067(6) -0.029(5) -0.013(4) -0.005(5)
O13 0.094(7) 0.040(5) 0.107(7) -0.010(5) -0.054(6) -0.015(4)
C1 0.045(6) 0.030(5) 0.041(6) 0.000(4) -0.019(5) -0.020(4)
C2 0.031(6) 0.048(7) 0.056(7) -0.020(6) 0.001(5) -0.012(5)
C3 0.043(6) 0.040(6) 0.046(6) -0.012(5) 0.000(5) -0.021(5)
C4 0.065(9) 0.055(8) 0.086(10) -0.014(7) 0.000(7) -0.035(7)
C5 0.062(9) 0.050(7) 0.066(8) -0.006(6) 0.006(7) -0.028(6)
C6 0.052(8) 0.080(9) 0.082(9) -0.024(8) 0.019(7) -0.040(7)
C7 0.093(13) 0.169(17) 0.102(12) -0.069(12) 0.053(10) -0.077(12)
C8 0.075(9) 0.049(7) 0.055(8) -0.004(6) -0.019(6) -0.020(6)
C9 0.186(18) 0.086(11) 0.082(10) 0.002(9) -0.073(11) -0.082(11)
C10 0.25(2) 0.113(14) 0.062(10) -0.001(9) 0.031(12) -0.128(16)
C11 0.20(2) 0.108(14) 0.070(11) -0.035(10) 0.038(12) -0.020(13)
C12 0.17(2) 0.077(12) 0.120(15) -0.050(11) 0.029(13) -0.011(11)
C13 0.037(8) 0.107(12) 0.162(16) -0.005(11) -0.032(9) -0.041(8)
C14 0.17(2) 0.19(2) 0.095(14) 0.044(14) -0.084(15) -0.084(18)
C15 0.049(7) 0.079(9) 0.062(8) -0.028(7) 0.025(6) -0.017(6)
C16 0.117(12) 0.041(7) 0.079(9) -0.020(7) 0.002(8) -0.030(7)
C17 0.138(15) 0.082(10) 0.040(8) 0.007(7) 0.005(8) -0.044(10)
C18 0.081(10) 0.087(10) 0.074(9) -0.035(8) -0.025(8) -0.033(8)
C19 0.035(9) 0.19(2) 0.135(15) -0.053(14) -0.032(9) 0.005(10)
C20 0.167(19) 0.064(11) 0.145(17) 0.007(11) -0.066(14) -0.040(11)
C21 0.073(9) 0.046(7) 0.050(7) -0.009(6) -0.012(6) -0.026(6)
C22 0.172(17) 0.049(8) 0.097(11) -0.017(8) -0.042(11) -0.059(9)
C23 0.063(8) 0.052(8) 0.062(8) -0.015(7) -0.007(7) -0.014(6)
C24 0.117(13) 0.072(10) 0.050(8) 0.016(7) -0.017(8) -0.032(9)
C25 0.049(8) 0.041(7) 0.077(8) -0.011(6) -0.006(6) -0.027(5)
C26 0.059(9) 0.087(10) 0.095(11) -0.012(8) -0.021(8) -0.030(7)
C27 0.054(7) 0.048(7) 0.054(7) -0.010(6) -0.009(5) -0.027(6)
C28 0.076(9) 0.041(7) 0.093(10) -0.016(7) -0.020(7) -0.032(6)
C29 0.046(7) 0.058(7) 0.049(7) -0.009(6) 0.007(6) -0.033(6)
C30 0.085(11) 0.114(12) 0.065(9) -0.027(8) 0.024(8) -0.053(9)
C31 0.063(8) 0.043(7) 0.046(7) 0.000(6) -0.007(6) -0.033(6)
C32 0.093(11) 0.066(9) 0.089(10) 0.013(8) -0.043(9) -0.027(8)

loop_
_atom_type_symbol
_atom_type_description
_atom_type_scat_dispersion_real
_atom_type_scat_dispersion_imag
_atom_type_scat_source
C C 0.0033 0.0016 'International Tables Vol C Tables 4.2.6.8 and 6.1.1.4'
H H 0.0000 0.0000 'International Tables Vol C Tables 4.2.6.8 and 6.1.1.4'
N N 0.0061 0.0033 'International Tables Vol C Tables 4.2.6.8 and 6.1.1.4'
O O 0.0106 0.0060 'International Tables Vol C Tables 4.2.6.8 and 6.1.1.4'
F F 0.0171 0.0103 'International Tables Vol C Tables 4.2.6.8 and 6.1.1.4'
P P 0.1023 0.0942 'International Tables Vol C Tables 4.2.6.8 and 6.1.1.4'
S S 0.1246 0.1234 'International Tables Vol C Tables 4.2.6.8 and 6.1.1.4'
Ru Ru -1.2594 0.8363 'International Tables Vol C Tables 4.2.6.8 and 6.1.1.4'

loop_
_geom_angle_atom_site_label_1
_geom_angle_atom_site_label_2
_geom_angle_atom_site_label_3
_geom_angle
N1 Ru1 N3 87.5(3)
N1 Ru1 N2 85.4(3)
N3 Ru1 N2 84.6(3)
N1 Ru1 P1 90.3(2)
N3 Ru1 P1 94.6(3)
N2 Ru1 P1 175.7(2)
N1 Ru1 P2 91.5(2)
N3 Ru1 P2 174.0(3)
N2 Ru1 P2 89.4(2)
P1 Ru1 P2 91.37(11)
N1 Ru1 S1 178.1(2)
N3 Ru1 S1 90.6(2)
N2 Ru1 S1 94.7(2)
P1 Ru1 S1 89.58(9)
P2 Ru1 S1 90.32(9)
N4 Ru2 N5 84.4(3)
N4 Ru2 N6 86.7(3)
N5 Ru2 N6 85.9(3)
N4 Ru2 P3 92.3(2)
N5 Ru2 P3 176.3(2)
N6 Ru2 P3 92.2(2)
N4 Ru2 P4 91.4(2)
N5 Ru2 P4 92.3(3)
N6 Ru2 P4 177.5(2)
P3 Ru2 P4 89.52(11)
N4 Ru2 S2 177.7(2)
N5 Ru2 S2 93.5(2)
N6 Ru2 S2 92.1(2)
P3 Ru2 S2 89.80(9)
P4 Ru2 S2 89.69(10)
C1 S1 S2 94.2(3)
C1 S1 Ru1 109.8(3)
S2 S1 Ru1 110.65(12)
C3 S2 S1 93.9(3)
C3 S2 Ru2 110.4(3)
S1 S2 Ru2 107.77(11)
O3 P1 O2 100.3(4)
O3 P1 O4 108.5(5)
O2 P1 O4 105.4(4)
O3 P1 Ru1 113.3(3)
O2 P1 Ru1 117.7(3)
O4 P1 Ru1 110.7(3)
O6 P2 O5B 131.3(12)
O6 P2 O5 102.3(9)
O5B P2 O5 42.8(10)
O6 P2 O7B 68.1(12)
O5B P2 O7B 99.1(14)
O5 P2 O7B 121.2(10)
O6 P2 O6B 36.9(8)
O5B P2 O6B 111.5(14)
O5 P2 O6B 71.3(11)
O7B P2 O6B 101.0(13)
O6 P2 O7 108.7(10)
O5B P2 O7 65.6(13)
O5 P2 O7 104.2(9)
O7B P2 O7 41.6(10)
O6B P2 O7 135.1(10)
O6 P2 Ru1 112.0(7)
O5B P2 Ru1 116.0(9)
O5 P2 Ru1 122.9(6)
O7B P2 Ru1 113.6(8)
O6B P2 Ru1 113.7(7)
O7 P2 Ru1 106.0(6)
O10 P3 O8 107.0(4)
O10 P3 O9 101.5(4)
O8 P3 O9 104.6(4)
O10 P3 Ru2 111.6(3)
O8 P3 Ru2 109.8(3)
O9 P3 Ru2 121.4(3)
O11 P4 O12 106.3(5)
O11 P4 O13 100.5(5)
O12 P4 O13 106.2(5)
O11 P4 Ru2 118.8(3)
O12 P4 Ru2 109.6(4)
O13 P4 Ru2 114.3(3)
C21 N1 Ru1 173.9(9)
C23 N2 Ru1 172.1(9)
C25 N3 Ru1 167.2(10)
C27 N4 Ru2 174.1(9)
C29 N5 Ru2 176.9(10)
C31 N6 Ru2 174.1(9)
C4 O1 C3 116.4(8)
C9 O2 P1 121.3(8)
C10 O3 P1 126.6(8)
C11 O4 P1 126.7(9)
O5B O5 C12 62.0(16)
O5B O5 P2 68.2(15)
C12 O5 P2 128.5(15)
O5B O5 O6B 119.8(19)
C12 O5 O6B 174.9(15)
P2 O5 O6B 54.8(8)
O6B O6 P2 73.2(16)
O6B O6 C13 63.8(17)
P2 O6 C13 116.2(11)
O6B O6 O7B 123(2)
P2 O6 O7B 56.5(9)
C13 O6 O7B 114.4(14)
O7B O7 C14 71.9(19)
O7B O7 P2 68.7(15)
C14 O7 P2 126.9(16)
O7B O7 O5B 113(2)
C14 O7 O5B 113.5(17)
P2 O7 O5B 56.4(10)
O5 O5B C12 70(2)
O5 O5B P2 69.0(15)
C12 O5B P2 137(2)
O5 O5B O7 121(2)
C12 O5B O7 164(2)
P2 O5B O7 57.9(10)
O6 O6B C13 79(2)
O6 O6B P2 69.9(16)
C13 O6B P2 122.8(15)
O6 O6B O5 115(2)
C13 O6B O5 105.0(14)
P2 O6B O5 53.9(8)
O7 O7B C14 62.0(19)
O7 O7B P2 69.7(13)
C14 O7B P2 120.3(19)
O7 O7B O6 123.7(19)
C14 O7B O6 137.7(18)
P2 O7B O6 55.4(9)
C15 O8 P3 123.8(7)
C16 O9 P3 123.7(7)
C17 O10 P3 129.1(7)
C18 O11 P4 125.8(8)
C19 O12 P4 125.1(10)
C20 O13 P4 131.5(9)
C2 C1 C8 126.8(10)
C2 C1 S1 116.0(8)
C8 C1 S1 117.1(8)
C1 C2 C3 122.4(10)
O1 C3 C2 106.9(8)
O1 C3 S2 110.3(7)
C2 C3 S2 107.5(7)
O1 C4 C5 117.5(10)
C6 C5 C4 174.0(14)
C5 C6 C7 177.2(14)
O5B C12 O5 47.6(12)
O6B C13 O6 37.4(9)
O7 C14 O7B 46.1(11)
N1 C21 C22 174.6(14)
N2 C23 C24 179.3(15)
N3 C25 C26 176.8(13)
N4 C27 C28 179.5(14)
N5 C29 C30 178.5(14)
N6 C31 C32 178.4(13)
F3 C33 F1 121(3)
F3 C33 F2 112(3)
F1 C33 F2 108(3)
F3 C33 S3 109(3)
F1 C33 S3 102(2)
F2 C33 S3 103(2)
O14 S3 O16 120.1(8)
O14 S3 O15 110.8(9)
O16 S3 O15 112.4(9)
O14 S3 C33 108.3(12)
O16 S3 C33 101.8(11)
O15 S3 C33 101.2(12)
F6 C34 F5 107.4(16)
F6 C34 F4 108.5(16)
F5 C34 F4 108.0(16)
F6 C34 S4 114.9(14)
F5 C34 S4 109.6(13)
F4 C34 S4 108.2(13)
O18 S4 O19 112.9(8)
O18 S4 O17 116.6(7)
O19 S4 O17 114.9(7)
O18 S4 C34 104.5(8)
O19 S4 C34 102.4(8)
O17 S4 C34 103.1(7)
F8 C35 F7 111(2)
F8 C35 F9 109.6(19)
F7 C35 F9 105.3(17)
F8 C35 S5 109.7(17)
F7 C35 S5 112.3(15)
F9 C35 S5 108.7(15)
O22 S5 O21 118.1(9)
O22 S5 O20 112.3(8)
O21 S5 O20 115.2(7)
O22 S5 C35 105.9(10)
O21 S5 C35 100.2(9)
O20 S5 C35 102.5(8)
C36 F10 F11 52.2(18)
C36 F12 F11 51(3)
O23 S6 O24 126.5(14)
O23 S6 O25 109.4(12)
O24 S6 O25 89.5(14)
O23 S6 C36 109.3(16)
O24 S6 C36 106.9(18)
O25 S6 C36 114.0(17)
N7 C37 C38 167(4)
C36 F11 F12 33.5(18)
C36 F11 F10 46.5(19)
F12 F11 F10 70.4(15)
F12 C36 F10 127(4)
F12 C36 F11 96(4)
F10 C36 F11 81(3)
F12 C36 S6 124(4)
F10 C36 S6 108(3)
F11 C36 S6 99(3)

loop_
_geom_bond_atom_site_label_1
_geom_bond_atom_site_label_2
_geom_bond_distance
Ru1 N1 2.054(9)
Ru1 N3 2.114(9)
Ru1 N2 2.125(9)
Ru1 P1 2.244(3)
Ru1 P2 2.254(3)
Ru1 S1 2.343(2)
Ru2 N4 2.063(9)
Ru2 N5 2.110(9)
Ru2 N6 2.121(10)
Ru2 P3 2.251(3)
Ru2 P4 2.268(3)
Ru2 S2 2.356(2)
S1 C1 1.808(10)
S1 S2 2.123(3)
S2 C3 1.884(11)
P1 O3 1.562(7)
P1 O2 1.575(8)
P1 O4 1.585(8)
P2 O6 1.561(16)
P2 O5B 1.57(2)
P2 O5 1.574(15)
P2 O7B 1.581(19)
P2 O6B 1.592(18)
P2 O7 1.592(17)
P3 O10 1.564(7)
P3 O8 1.573(8)
P3 O9 1.586(7)
P4 O11 1.563(8)
P4 O12 1.564(9)
P4 O13 1.575(9)
N1 C21 1.161(12)
N2 C23 1.147(14)
N3 C25 1.121(13)
N4 C27 1.114(12)
N5 C29 1.137(12)
N6 C31 1.144(13)
O1 C4 1.397(13)
O1 C3 1.413(11)
O2 C9 1.447(13)
O3 C10 1.429(14)
O4 C11 1.462(16)
O5 O5B 1.15(3)
O5 C12 1.46(2)
O5 O6B 1.84(3)
O6 O6B 1.00(2)
O6 C13 1.61(2)
O6 O7B 1.76(3)
O7 O7B 1.13(3)
O7 C14 1.38(2)
O7 O5B 1.71(3)
O5B C12 1.37(3)
O6B C13 1.47(2)
O7B C14 1.49(3)
O8 C15 1.447(12)
O9 C16 1.470(12)
O10 C17 1.447(13)
O11 C18 1.444(13)
O12 C19 1.482(15)
O13 C20 1.393(16)
C1 C2 1.318(13)
C1 C8 1.476(13)
C2 C3 1.481(14)
C4 C5 1.468(17)
C5 C6 1.154(16)
C6 C7 1.473(18)
C21 C22 1.422(15)
C23 C24 1.457(17)
C25 C26 1.485(17)
C27 C28 1.453(14)
C29 C30 1.444(15)
C31 C32 1.453(16)
C33 F3 1.07(3)
C33 F1 1.33(3)
C33 F2 1.27(3)
C33 S3 1.95(3)
S3 O14 1.383(13)
S3 O16 1.414(11)
S3 O15 1.441(16)
C34 F6 1.247(18)
C34 F5 1.297(18)
C34 F4 1.298(18)
C34 S4 1.835(17)
S4 O18 1.379(13)
S4 O19 1.431(13)
S4 O17 1.445(10)
C35 F8 1.24(2)
C35 F7 1.28(2)
C35 F9 1.35(2)
C35 S5 1.81(2)
S5 O22 1.407(16)
S5 O21 1.406(13)
S5 O20 1.429(11)
F10 C36 1.31(4)
F10 F11 1.79(3)
F12 C36 1.02(4)
F12 F11 1.83(3)
S6 O23 1.332(15)
S6 O24 1.32(3)
S6 O25 1.41(2)
S6 C36 1.81(4)
C37 N7 1.09(3)
C37 C38 1.42(3)
F11 C36 1.43(4)

loop_
_geom_torsion_atom_site_label_1
_geom_torsion_atom_site_label_2
_geom_torsion_atom_site_label_3
_geom_torsion_atom_site_label_4
_geom_torsion
N1 Ru1 S1 C1 4(8)
N3 Ru1 S1 C1 13.0(4)
N2 Ru1 S1 C1 97.6(4)
P1 Ru1 S1 C1 -81.6(4)
P2 Ru1 S1 C1 -173.0(4)
N1 Ru1 S1 S2 -98(7)
N3 Ru1 S1 S2 -89.7(3)
N2 Ru1 S1 S2 -5.1(2)
P1 Ru1 S1 S2 175.73(14)
P2 Ru1 S1 S2 84.36(14)
C1 S1 S2 C3 -18.1(4)
Ru1 S1 S2 C3 94.9(3)
C1 S1 S2 Ru2 94.7(3)
Ru1 S1 S2 Ru2 -152.23(10)
N4 Ru2 S2 C3 96(6)
N5 Ru2 S2 C3 121.2(4)
N6 Ru2 S2 C3 35.2(4)
P3 Ru2 S2 C3 -57.0(4)
P4 Ru2 S2 C3 -146.6(4)
N4 Ru2 S2 S1 -5(6)
N5 Ru2 S2 S1 19.9(3)
N6 Ru2 S2 S1 -66.1(3)
P3 Ru2 S2 S1 -158.30(13)
P4 Ru2 S2 S1 112.18(14)
N1 Ru1 P1 O3 161.2(4)
N3 Ru1 P1 O3 -111.2(4)
N2 Ru1 P1 O3 170(3)
P2 Ru1 P1 O3 69.7(4)
S1 Ru1 P1 O3 -20.7(4)
N1 Ru1 P1 O2 -82.3(4)
N3 Ru1 P1 O2 5.3(4)
N2 Ru1 P1 O2 -73(3)
P2 Ru1 P1 O2 -173.8(4)
S1 Ru1 P1 O2 95.9(3)
N1 Ru1 P1 O4 39.1(5)
N3 Ru1 P1 O4 126.6(4)
N2 Ru1 P1 O4 48(3)
P2 Ru1 P1 O4 -52.5(4)
S1 Ru1 P1 O4 -142.8(4)
N1 Ru1 P2 O6 -177.5(8)
N3 Ru1 P2 O6 101(2)
N2 Ru1 P2 O6 97.1(8)
P1 Ru1 P2 O6 -87.2(8)
S1 Ru1 P2 O6 2.4(8)
N1 Ru1 P2 O5B -6.2(13)
N3 Ru1 P2 O5B -87(3)
N2 Ru1 P2 O5B -91.6(13)
P1 Ru1 P2 O5B 84.2(13)
S1 Ru1 P2 O5B 173.7(13)
N1 Ru1 P2 O5 -55.1(8)
N3 Ru1 P2 O5 -136(2)
N2 Ru1 P2 O5 -140.6(8)
P1 Ru1 P2 O5 35.2(8)
S1 Ru1 P2 O5 124.8(8)
N1 Ru1 P2 O7B 107.7(12)
N3 Ru1 P2 O7B 27(3)
N2 Ru1 P2 O7B 22.3(12)
P1 Ru1 P2 O7B -161.9(12)
S1 Ru1 P2 O7B -72.4(12)
N1 Ru1 P2 O6B -137.5(11)
N3 Ru1 P2 O6B 141(2)
N2 Ru1 P2 O6B 137.1(11)
P1 Ru1 P2 O6B -47.1(10)
S1 Ru1 P2 O6B 42.4(10)
N1 Ru1 P2 O7 64.1(8)
N3 Ru1 P2 O7 -17(2)
N2 Ru1 P2 O7 -21.3(8)
P1 Ru1 P2 O7 154.4(8)
S1 Ru1 P2 O7 -116.0(8)
N4 Ru2 P3 O10 143.6(4)
N5 Ru2 P3 O10 171(4)
N6 Ru2 P3 O10 -129.6(4)
P4 Ru2 P3 O10 52.2(3)
S2 Ru2 P3 O10 -37.5(3)
N4 Ru2 P3 O8 -98.0(4)
N5 Ru2 P3 O8 -71(4)
N6 Ru2 P3 O8 -11.2(4)
P4 Ru2 P3 O8 170.6(3)
S2 Ru2 P3 O8 80.9(3)
N4 Ru2 P3 O9 24.1(4)
N5 Ru2 P3 O9 51(4)
N6 Ru2 P3 O9 110.9(4)
P4 Ru2 P3 O9 -67.2(3)
S2 Ru2 P3 O9 -156.9(3)
N4 Ru2 P4 O11 -56.2(5)
N5 Ru2 P4 O11 -140.7(4)
N6 Ru2 P4 O11 -98(5)
P3 Ru2 P4 O11 36.0(4)
S2 Ru2 P4 O11 125.8(4)
N4 Ru2 P4 O12 66.2(5)
N5 Ru2 P4 O12 -18.3(4)
N6 Ru2 P4 O12 24(5)
P3 Ru2 P4 O12 158.4(4)
S2 Ru2 P4 O12 -111.8(4)
N4 Ru2 P4 O13 -174.8(5)
N5 Ru2 P4 O13 100.8(5)
N6 Ru2 P4 O13 143(5)
P3 Ru2 P4 O13 -82.5(4)
S2 Ru2 P4 O13 7.3(4)
N3 Ru1 N1 C21 38(8)
N2 Ru1 N1 C21 -47(8)
P1 Ru1 N1 C21 133(8)
P2 Ru1 N1 C21 -136(8)
S1 Ru1 N1 C21 47(14)
N1 Ru1 N2 C23 -51(7)
N3 Ru1 N2 C23 -139(7)
P1 Ru1 N2 C23 -59(8)
P2 Ru1 N2 C23 41(7)
S1 Ru1 N2 C23 131(7)
N1 Ru1 N3 C25 -114(4)
N2 Ru1 N3 C25 -28(4)
P1 Ru1 N3 C25 156(4)
P2 Ru1 N3 C25 -32(5)
S1 Ru1 N3 C25 67(4)
N5 Ru2 N4 C27 -54(9)
N6 Ru2 N4 C27 33(9)
P3 Ru2 N4 C27 125(9)
P4 Ru2 N4 C27 -146(9)
S2 Ru2 N4 C27 -28(14)
N4 Ru2 N5 C29 78(15)
N6 Ru2 N5 C29 -10(15)
P3 Ru2 N5 C29 50(17)
P4 Ru2 N5 C29 169(15)
S2 Ru2 N5 C29 -101(15)
N4 Ru2 N6 C31 -94(8)
N5 Ru2 N6 C31 -9(8)
P3 Ru2 N6 C31 174(8)
P4 Ru2 N6 C31 -52(11)
S2 Ru2 N6 C31 84(8)
O3 P1 O2 C9 -167.2(10)
O4 P1 O2 C9 -54.7(11)
Ru1 P1 O2 C9 69.4(11)
O2 P1 O3 C10 41.7(14)
O4 P1 O3 C10 -68.5(14)
Ru1 P1 O3 C10 168.1(12)
O3 P1 O4 C11 54.5(14)
O2 P1 O4 C11 -52.2(14)
Ru1 P1 O4 C11 179.5(12)
O6 P2 O5 O5B -139.3(17)
O7B P2 O5 O5B -68(2)
O6B P2 O5 O5B -159.4(18)
O7 P2 O5 O5B -26.1(17)
Ru1 P2 O5 O5B 94.0(16)
O6 P2 O5 C12 -155.1(17)
O5B P2 O5 C12 -15.8(17)
O7B P2 O5 C12 -83(2)
O6B P2 O5 C12 -175(2)
O7 P2 O5 C12 -41.9(19)
Ru1 P2 O5 C12 78.2(18)
O6 P2 O5 O6B 20.1(12)
O5B P2 O5 O6B 159.4(18)
O7B P2 O5 O6B 91.8(15)
O7 P2 O5 O6B 133.3(11)
Ru1 P2 O5 O6B -106.6(9)
O5B P2 O6 O6B -69(3)
O5 P2 O6 O6B -32.9(19)
O7B P2 O6 O6B -152(2)
O7 P2 O6 O6B -142.7(17)
Ru1 P2 O6 O6B 100.6(16)
O5B P2 O6 C13 -20(2)
O5 P2 O6 C13 15.8(16)
O7B P2 O6 C13 -103.2(17)
O6B P2 O6 C13 48.6(15)
O7 P2 O6 C13 -94.0(15)
Ru1 P2 O6 C13 149.2(11)
O5B P2 O6 O7B 82.7(19)
O5 P2 O6 O7B 118.9(11)
O6B P2 O6 O7B 152(2)
O7 P2 O6 O7B 9.1(13)
Ru1 P2 O6 O7B -107.6(10)
O6 P2 O7 O7B -12.8(18)
O5B P2 O7 O7B -140.5(19)
O5 P2 O7 O7B -121.4(16)
O6B P2 O7 O7B -44(2)
Ru1 P2 O7 O7B 107.7(15)
O6 P2 O7 C14 32(2)
O5B P2 O7 C14 -96(2)
O5 P2 O7 C14 -77(2)
O7B P2 O7 C14 45(2)
O6B P2 O7 C14 1(3)
Ru1 P2 O7 C14 152(2)
O6 P2 O7 O5B 127.7(13)
O5 P2 O7 O5B 19.2(13)
O7B P2 O7 O5B 140.5(19)
O6B P2 O7 O5B 96.7(18)
Ru1 P2 O7 O5B -111.8(11)
P2 O5 O5B C12 -166.1(15)
O6B O5 O5B C12 174.6(18)
C12 O5 O5B P2 166.1(15)
O6B O5 O5B P2 -19.3(16)
C12 O5 O5B O7 -166(2)
P2 O5 O5B O7 27.4(16)
O6B O5 O5B O7 8(3)
O6 P2 O5B O5 58(2)
O7B P2 O5B O5 126.8(16)
O6B P2 O5B O5 21.0(19)
O7 P2 O5B O5 152.1(18)
Ru1 P2 O5B O5 -111.3(14)
O6 P2 O5B C12 77(3)
O5 P2 O5B C12 19(2)
O7B P2 O5B C12 146(3)
O6B P2 O5B C12 40(3)
O7 P2 O5B C12 172(3)
Ru1 P2 O5B C12 -92(3)
O6 P2 O5B O7 -94.0(17)
O5 P2 O5B O7 -152.1(18)
O7B P2 O5B O7 -25.3(12)
O6B P2 O5B O7 -131.1(12)
Ru1 P2 O5B O7 96.6(9)
O7B O7 O5B O5 10(3)
C14 O7 O5B O5 89(3)
P2 O7 O5B O5 -30.5(18)
O7B O7 O5B C12 -119(8)
C14 O7 O5B C12 -39(9)
P2 O7 O5B C12 -159(9)
O7B O7 O5B P2 40.2(19)
C14 O7 O5B P2 119.8(19)
P2 O6 O6B C13 131.4(10)
O7B O6 O6B C13 103(2)
C13 O6 O6B P2 -131.4(10)
O7B O6 O6B P2 -28.0(18)
P2 O6 O6B O5 30.0(15)
C13 O6 O6B O5 -101.4(17)
O7B O6 O6B O5 2(3)
O5B P2 O6B O6 131.1(19)
O5 P2 O6B O6 146.0(19)
O7B P2 O6B O6 27(2)
O7 P2 O6B O6 54(2)
Ru1 P2 O6B O6 -95.5(17)
O6 P2 O6B C13 -61(2)
O5B P2 O6B C13 70(2)
O5 P2 O6B C13 85(2)
O7B P2 O6B C13 -35(2)
O7 P2 O6B C13 -7(3)
Ru1 P2 O6B C13 -156.6(16)
O6 P2 O6B O5 -146.0(19)
O5B P2 O6B O5 -14.9(14)
O7B P2 O6B O5 -119.4(11)
O7 P2 O6B O5 -91.5(15)
Ru1 P2 O6B O5 118.5(7)
O5B O5 O6B O6 -13(3)
C12 O5 O6B O6 96(19)
P2 O5 O6B O6 -35.5(19)
O5B O5 O6B C13 -98(2)
C12 O5 O6B C13 12(19)
P2 O5 O6B C13 -119.9(17)
O5B O5 O6B P2 22.1(19)
C12 O5 O6B P2 132(19)
P2 O7 O7B C14 143.7(15)
O5B O7 O7B C14 108.4(19)
C14 O7 O7B P2 -143.7(15)
O5B O7 O7B P2 -35.3(15)
C14 O7 O7B O6 -131(2)
P2 O7 O7B O6 13.0(18)
O5B O7 O7B O6 -22(3)
O6 P2 O7B O7 166.9(18)
O5B P2 O7B O7 35.9(18)
O5 P2 O7B O7 75.4(18)
O6B P2 O7B O7 150.1(15)
Ru1 P2 O7B O7 -87.8(16)
O6 P2 O7B C14 130(2)
O5B P2 O7B C14 -1(2)
O5 P2 O7B C14 38(2)
O6B P2 O7B C14 113(2)
O7 P2 O7B C14 -37.3(18)
Ru1 P2 O7B C14 -125.0(17)
O5B P2 O7B O6 -131.0(13)
O5 P2 O7B O6 -91.5(13)
O6B P2 O7B O6 -16.8(12)
O7 P2 O7B O6 -166.9(19)
Ru1 P2 O7B O6 105.3(8)
O6B O6 O7B O7 18(4)
P2 O6 O7B O7 -15(2)
C13 O6 O7B O7 91(3)
O6B O6 O7B C14 -66(4)
P2 O6 O7B C14 -99(3)
C13 O6 O7B C14 8(3)
O6B O6 O7B P2 33(2)
C13 O6 O7B P2 106.3(13)
O10 P3 O8 C15 -59.2(9)
O9 P3 O8 C15 47.8(9)
Ru2 P3 O8 C15 179.5(8)
O10 P3 O9 C16 162.6(9)
O8 P3 O9 C16 51.5(9)
Ru2 P3 O9 C16 -73.1(9)
O8 P3 O10 C17 91.5(11)
O9 P3 O10 C17 -17.8(12)
Ru2 P3 O10 C17 -148.5(10)
O12 P4 O11 C18 -51.5(10)
O13 P4 O11 C18 -162.0(9)
Ru2 P4 O11 C18 72.5(10)
O11 P4 O12 C19 -47.0(12)
O13 P4 O12 C19 59.4(12)
Ru2 P4 O12 C19 -176.6(10)
O11 P4 O13 C20 11.4(15)
O12 P4 O13 C20 -99.1(15)
Ru2 P4 O13 C20 139.9(13)
S2 S1 C1 C2 10.8(8)
Ru1 S1 C1 C2 -103.0(7)
S2 S1 C1 C8 -165.5(7)
Ru1 S1 C1 C8 80.8(7)
C8 C1 C2 C3 -178.3(9)
S1 C1 C2 C3 5.9(13)
C4 O1 C3 C2 169.0(9)
C4 O1 C3 S2 -74.5(10)
C1 C2 C3 O1 96.5(11)
C1 C2 C3 S2 -21.9(12)
S1 S2 C3 O1 -93.0(7)
Ru2 S2 C3 O1 156.4(6)
S1 S2 C3 C2 23.1(7)
Ru2 S2 C3 C2 -87.4(7)
C3 O1 C4 C5 -74.0(13)
O1 C4 C5 C6 -163(13)
C4 C5 C6 C7 -153(27)
P2 O5B C12 O5 -19(2)
O7 O5B C12 O5 134(9)
P2 O5 C12 O5B 16.6(18)
O6B O5 C12 O5B -112(19)
P2 O6B C13 O6 56.9(18)
O5 O6B C13 O6 113(2)
P2 O6 C13 O6B -53.2(15)
O7B O6 C13 O6B -116(2)
P2 O7 C14 O7B -44(2)
O5B O7 C14 O7B -108(2)
P2 O7B C14 O7 40.0(17)
O6 O7B C14 O7 110(3)
Ru1 N1 C21 C22 142(11)
Ru1 N2 C23 C24 11(100)
Ru1 N3 C25 C26 -6(25)
Ru2 N4 C27 C28 84(100)
Ru2 N5 C29 C30 -150(36)
Ru2 N6 C31 C32 -170(38)
F3 C33 S3 O14 -174(3)
F1 C33 S3 O14 56(2)
F2 C33 S3 O14 -55(2)
F3 C33 S3 O16 -47(3)
F1 C33 S3 O16 -176.0(17)
F2 C33 S3 O16 73(2)
F3 C33 S3 O15 69(3)
F1 C33 S3 O15 -60(2)
F2 C33 S3 O15 -171(2)
F6 C34 S4 O18 -178.2(14)
F5 C34 S4 O18 -57.1(15)
F4 C34 S4 O18 60.4(15)
F6 C34 S4 O19 -60.3(16)
F5 C34 S4 O19 60.8(15)
F4 C34 S4 O19 178.3(13)
F6 C34 S4 O17 59.4(16)
F5 C34 S4 O17 -179.5(13)
F4 C34 S4 O17 -62.0(14)
F8 C35 S5 O22 176.3(16)
F7 C35 S5 O22 -59.6(17)
F9 C35 S5 O22 56.5(17)
F8 C35 S5 O21 53.1(18)
F7 C35 S5 O21 177.2(15)
F9 C35 S5 O21 -66.7(16)
F8 C35 S5 O20 -65.8(17)
F7 C35 S5 O20 58.3(16)
F9 C35 S5 O20 174.3(14)
C36 F12 F11 F10 38(3)
C36 F10 F11 F12 -28(2)
F11 F12 C36 F10 -83(5)
F11 F12 C36 S6 105(5)
F11 F10 C36 F12 90(5)
F11 F10 C36 S6 -97(3)
F10 F11 C36 F12 -126(4)
F12 F11 C36 F10 126(4)
F12 F11 C36 S6 -126(5)
F10 F11 C36 S6 107(3)
O23 S6 C36 F12 -18(5)
O24 S6 C36 F12 122(5)
O25 S6 C36 F12 -141(4)
O23 S6 C36 F10 169(2)
O24 S6 C36 F10 -51(3)
O25 S6 C36 F10 46(3)
O23 S6 C36 F11 85(3)
O24 S6 C36 F11 -135(3)
O25 S6 C36 F11 -37(3)
